data_4134482
loop_
_publ_author_name
'Pan, Chun-Ya'
'Yang, Xin-Rui'
'Xiong, Lin'
'Lu, Zhong-Wei'
'Zhen, Bo-Yu'
'Sui, Xin'
'Deng, Xue-Bin'
'Chen, Ling'
'Wu, Li-Ming'

_publ_section_title
;
 Solid-State Nonlinear Optical Switch with the Widest Switching
 Temperature Range Owing to Its Continuously Tunable <i>T</i><sub>c</sub>.
;
_journal_issue 13
_journal_name_full 'Journal of the American Chemical Society'
_journal_page_first 6423
_journal_page_last 6431
_journal_paper_doi 10.1021/jacs.0c01741
_journal_volume 142
_journal_year 2020
_chemical_formula_sum 'F H8 K0.02 N1.98 O3 P'
_chemical_formula_weight 134.62
_space_group_IT_number 33
_space_group_name_Hall 'P 2c -2n'
_space_group_name_H-M_alt 'P n a 21'
_symmetry_cell_setting orthorhombic
_symmetry_space_group_name_H-M 'P n a 21'
_atom_sites_solution_hydrogens none
_atom_sites_solution_primary direct
_atom_sites_solution_secondary difmap
_audit_creation_method SHELXL-97
_cell_angle_alpha 90.00
_cell_angle_beta 90.00
_cell_angle_gamma 90.00
_cell_formula_units_Z 4
_cell_length_a 7.9285(3)
_cell_length_b 11.3009(4)
_cell_length_c 6.0152(2)
_cell_measurement_reflns_used 5782
_cell_measurement_temperature 240(2)
_cell_measurement_theta_max 27.50
_cell_measurement_theta_min 3.14
_cell_volume 538.96(3)
_computing_structure_refinement 'SHELXL-97 (Sheldrick, 1997)'
_computing_structure_solution 'SHELXS-97 (Sheldrick, 1990)'
_diffrn_ambient_temperature 240(2)
_diffrn_measured_fraction_theta_full 0.996
_diffrn_measured_fraction_theta_max 0.996
_diffrn_measurement_device_type 'CCD area detector'
_diffrn_measurement_method 'phi and omega scans'
_diffrn_radiation_monochromator graphite
_diffrn_radiation_source 'fine-focus sealed tube'
_diffrn_radiation_type MoK\a
_diffrn_radiation_wavelength 0.71073
_diffrn_reflns_av_R_equivalents 0.0616
_diffrn_reflns_av_sigmaI/netI 0.0315
_diffrn_reflns_limit_h_max 10
_diffrn_reflns_limit_h_min -10
_diffrn_reflns_limit_k_max 14
_diffrn_reflns_limit_k_min -14
_diffrn_reflns_limit_l_max 7
_diffrn_reflns_limit_l_min -7
_diffrn_reflns_number 11757
_diffrn_reflns_theta_full 27.51
_diffrn_reflns_theta_max 27.51
_diffrn_reflns_theta_min 3.14
_exptl_absorpt_coefficient_mu 0.465
_exptl_absorpt_correction_T_max 0.7456
_exptl_absorpt_correction_T_min 0.6380
_exptl_absorpt_correction_type multi-scan
_exptl_crystal_colour colorless
_exptl_crystal_density_diffrn 1.659
_exptl_crystal_density_method 'not measured'
_exptl_crystal_description Block
_exptl_crystal_F_000 281
_exptl_crystal_size_max 0.05
_exptl_crystal_size_mid 0.03
_exptl_crystal_size_min 0.02
_refine_diff_density_max 0.345
_refine_diff_density_min -0.635
_refine_diff_density_rms 0.091
_refine_ls_abs_structure_details 'Flack H D (1983), Acta Cryst. A39, 876-881'
_refine_ls_abs_structure_Flack 0.00
_refine_ls_extinction_method none
_refine_ls_goodness_of_fit_ref 0.938
_refine_ls_hydrogen_treatment none
_refine_ls_matrix_type full
_refine_ls_number_parameters 98
_refine_ls_number_reflns 1231
_refine_ls_number_restraints 39
_refine_ls_restrained_S_all 0.928
_refine_ls_R_factor_all 0.0443
_refine_ls_R_factor_gt 0.0396
_refine_ls_shift/su_max 0.000
_refine_ls_shift/su_mean 0.000
_refine_ls_structure_factor_coef Fsqd
_refine_ls_weighting_details 'calc w=1/[\s^2^(Fo^2^)+(0.1000P)^2^+0.0000P] where P=(Fo^2^+2Fc^2^)/3'
_refine_ls_weighting_scheme calc
_refine_ls_wR_factor_gt 0.1074
_refine_ls_wR_factor_ref 0.1123
_reflns_number_gt 1154
_reflns_number_total 1231
_reflns_threshold_expression >2sigma(I)
_cod_data_source_file K0.2(NH4)1.8PO3F.cif
_cod_data_source_block K0.2(NH4)1.8PO3F-HTP-240K
_cod_depositor_comments
;
The following automatic conversions were performed:

data item '_symmetry_cell_setting' value 'Orthorhombic' was changed
to 'orthorhombic' in accordance with the
/home/data/users/saulius/crontab/automatic-downloads/rss-feeds/ACS/lib/dictionaries/cif_core.dic
dictionary named 'cif_core.dic' version 2.4.2 last updated on
2011-04-26.

Automatic conversion script
Id: cif_fix_values 7556 2019-12-06 15:28:31Z antanas 

 Adding full bibliography for 4134470--4134505.cif.
;
_cod_original_sg_symbol_H-M 'Pna2(1) '
_cod_original_formula_sum 'H8 F K0.02 N1.98 O3 P'
_cod_database_code 4134482

loop_
_symmetry_equiv_pos_as_xyz
'x, y, z'
'-x, -y, z+1/2'
'x+1/2, -y+1/2, z'
'-x+1/2, y+1/2, z+1/2'

loop_
_atom_site_label
_atom_site_type_symbol
_atom_site_fract_x
_atom_site_fract_y
_atom_site_fract_z
_atom_site_U_iso_or_equiv
_atom_site_adp_type
_atom_site_occupancy
_atom_site_symmetry_multiplicity
_atom_site_calc_flag
_atom_site_refinement_flags
_atom_site_disorder_assembly
_atom_site_disorder_group
P P 0.18913(7) 0.37380(5) 0.08244(11) 0.0117(2) Uani 1 1 d . . .
F F -0.00179(19) 0.41742(14) 0.0908(4) 0.0277(4) Uani 1 1 d . . .
N2 N 0.0871(2) 0.69073(15) 0.0882(5) 0.0185(9) Uani 0.966(6) 1 d PD . .
H8 H 0.138(4) 0.6269(19) 0.079(7) 0.041(10) Uiso 1 1 d D . .
H6 H 0.141(4) 0.734(2) 0.177(4) 0.006(7) Uiso 1 1 d D . .
H5 H -0.008(3) 0.681(3) 0.132(7) 0.075(19) Uiso 1 1 d D . .
H7 H 0.090(5) 0.724(3) -0.034(4) 0.064(17) Uiso 1 1 d D . .
K K 0.0871(2) 0.69073(15) 0.0882(5) 0.0185(9) Uani 0.034(6) 1 d P . .
N1 N 0.6412(3) 0.46111(18) 0.1005(5) 0.0174(4) Uani 1 1 d D . .
H2 H 0.673(3) 0.477(3) -0.030(3) 0.018(10) Uiso 1 1 d D . .
H1 H 0.534(2) 0.469(3) 0.109(6) 0.029(10) Uiso 1 1 d D . .
H3 H 0.688(4) 0.508(3) 0.192(5) 0.047(16) Uiso 1 1 d D . .
H4 H 0.664(4) 0.3900(18) 0.136(6) 0.040(12) Uiso 1 1 d D . .
O1 O 0.2864(2) 0.48288(18) 0.1529(4) 0.0182(4) Uani 1 1 d . . .
O3 O 0.2175(3) 0.34342(19) -0.1586(4) 0.0211(5) Uani 1 1 d . . .
O2 O 0.1963(3) 0.2720(2) 0.2420(4) 0.0262(5) Uani 1 1 d . . .

loop_
_atom_site_aniso_label
_atom_site_aniso_U_11
_atom_site_aniso_U_22
_atom_site_aniso_U_33
_atom_site_aniso_U_23
_atom_site_aniso_U_13
_atom_site_aniso_U_12
P 0.0110(3) 0.0122(3) 0.0118(3) 0.0006(3) 0.0001(3) 0.00059(18)
F 0.0118(7) 0.0301(8) 0.0411(9) -0.0022(11) 0.0041(9) 0.0024(6)
N2 0.0196(13) 0.0118(12) 0.0241(13) -0.0008(11) 0.0029(11) -0.0003(7)
K 0.0196(13) 0.0118(12) 0.0241(13) -0.0008(11) 0.0029(11) -0.0003(7)
N1 0.0176(10) 0.0199(10) 0.0146(12) -0.0017(10) 0.0008(11) -0.0019(8)
O1 0.0150(8) 0.0171(9) 0.0225(10) -0.0045(7) -0.0012(7) -0.0002(7)
O3 0.0249(9) 0.0240(10) 0.0145(10) -0.0042(8) -0.0003(8) 0.0023(9)
O2 0.0391(14) 0.0180(11) 0.0214(10) 0.0058(8) -0.0009(9) 0.0016(8)

loop_
_atom_type_symbol
_atom_type_description
_atom_type_scat_dispersion_real
_atom_type_scat_dispersion_imag
_atom_type_scat_source
N N 0.0061 0.0033 'International Tables Vol C Tables 4.2.6.8 and 6.1.1.4'
H H 0.0000 0.0000 'International Tables Vol C Tables 4.2.6.8 and 6.1.1.4'
O O 0.0106 0.0060 'International Tables Vol C Tables 4.2.6.8 and 6.1.1.4'
F F 0.0171 0.0103 'International Tables Vol C Tables 4.2.6.8 and 6.1.1.4'
P P 0.1023 0.0942 'International Tables Vol C Tables 4.2.6.8 and 6.1.1.4'
K K 0.2009 0.2494 'International Tables Vol C Tables 4.2.6.8 and 6.1.1.4'

loop_
_geom_angle_atom_site_label_1
_geom_angle_atom_site_label_2
_geom_angle_atom_site_label_3
_geom_angle
_geom_angle_site_symmetry_1
_geom_angle_site_symmetry_3
_geom_angle_publ_flag
O2 P O3 115.83(13) . . ?
O2 P O1 115.20(14) . . ?
O3 P O1 112.26(13) . . ?
O2 P F 104.68(12) . . ?
O3 P F 104.05(13) . . ?
O1 P F 102.88(10) . . ?
O2 P K 112.29(10) . 2_564 ?
O3 P K 44.16(9) . 2_564 ?
O1 P K 132.45(10) . 2_564 ?
F P K 62.09(9) . 2_564 ?
O2 P K 50.60(10) . 2_565 ?
O3 P K 143.95(10) . 2_565 ?
O1 P K 102.97(9) . 2_565 ?
F P K 59.25(10) . 2_565 ?
K P K 104.98(5) 2_564 2_565 ?
P F K 96.25(11) . 2_565 ?
P F K 92.90(10) . 2_564 ?
K F K 130.17(8) 2_565 2_564 ?
H8 N2 H6 108(2) . . ?
H8 N2 H5 110(2) . . ?
H6 N2 H5 110(2) . . ?
H8 N2 H7 109(2) . . ?
H6 N2 H7 107(2) . . ?
H5 N2 H7 113(2) . . ?
H2 N1 H1 109(2) . . ?
H2 N1 H3 110(2) . . ?
H1 N1 H3 109(2) . . ?
H2 N1 H4 112(2) . . ?
H1 N1 H4 107.3(19) . . ?
H3 N1 H4 109(2) . . ?
P O3 K 138.86(14) . 4_544 ?
P O3 K 114.46(12) . 2_564 ?
K O3 K 95.43(11) 4_544 2_564 ?
P O2 K 137.56(13) . 4_545 ?
P O2 K 107.41(12) . 2_565 ?
K O2 K 89.40(12) 4_545 2_565 ?

loop_
_geom_bond_atom_site_label_1
_geom_bond_atom_site_label_2
_geom_bond_distance
_geom_bond_site_symmetry_2
_geom_bond_publ_flag
P O2 1.499(2) . ?
P O3 1.507(2) . ?
P O1 1.514(2) . ?
P F 1.5928(16) . ?
P K 3.764(3) 2_564 ?
P K 3.819(3) 2_565 ?
F K 3.302(4) 2_565 ?
F K 3.331(4) 2_564 ?
N2 H8 0.827(18) . ?
N2 H6 0.843(17) . ?
N2 H5 0.808(18) . ?
N2 H7 0.824(18) . ?
N1 H2 0.843(18) . ?
N1 H1 0.859(16) . ?
N1 H3 0.849(18) . ?
N1 H4 0.850(17) . ?
O3 K 2.774(3) 4_544 ?
O3 K 2.881(3) 2_564 ?
O2 K 2.851(4) 4_545 ?
O2 K 3.093(4) 2_565 ?

loop_
_geom_hbond_atom_site_label_D
_geom_hbond_atom_site_label_H
_geom_hbond_atom_site_label_A
_geom_hbond_distance_DH
_geom_hbond_distance_HA
_geom_hbond_distance_DA
_geom_hbond_angle_DHA
_geom_hbond_site_symmetry_A
N2 H8 O1 0.827(18) 2.06(2) 2.857(3) 162(4) .
N2 H8 F 0.827(18) 2.61(3) 3.168(2) 126(3) .
N1 H1 O1 0.859(16) 1.985(17) 2.842(3) 175(3) .
N2 H6 O3 0.843(17) 1.939(18) 2.774(3) 171(3) 4
N2 H5 O3 0.808(18) 2.10(2) 2.881(3) 162(4) 2_565
N2 H7 O2 0.824(18) 2.23(3) 2.851(4) 132(4) 4_554
N2 H7 O2 0.824(18) 2.64(3) 3.093(4) 116(3) 2_564
N1 H2 O1 0.843(18) 1.988(19) 2.825(4) 172(3) 2_664
N1 H3 O3 0.849(18) 2.05(2) 2.870(3) 163(3) 2_665
N1 H4 O2 0.850(17) 1.957(18) 2.803(3) 174(3) 3
